data_4032541
loop_
_publ_author_name
'Venkateswarulu, Mangili'
'Kumar, Sunil'
'Ghosh, Subrata'

_publ_section_title
;
 Modified Atomic Orbital Overlap: Molecular Level Proof of the
 Nucleophilic Cleavage Propensity of Dinitrophenol-Based Probes.
;
_journal_issue 9
_journal_name_full 'The Journal of organic chemistry'
_journal_page_first 4713
_journal_page_last 4720
_journal_paper_doi 10.1021/acs.joc.7b00317
_journal_volume 82
_journal_year 2017
_chemical_formula_moiety 'C18 H15 N3 O7 S'
_chemical_formula_sum 'C18 H15 N3 O7 S'
_chemical_formula_weight 417.39
_chemical_name_systematic
;
 ? 
;
_space_group_crystal_system monoclinic
_space_group_IT_number 14
_space_group_name_Hall '-P 2yn'
_space_group_name_H-M_alt 'P 1 21/n 1'
_symmetry_space_group_name_Hall '-P 2yn'
_symmetry_space_group_name_H-M 'P 1 21/n 1'
_atom_sites_solution_hydrogens geom
_atom_sites_solution_primary direct
_atom_sites_solution_secondary difmap
_audit_creation_date 2016-12-13
_audit_creation_method
;
  Olex2 1.2-ac2
  (compiled 2012.03.27 svn.r2268, GUI svn.r4156)
;
_cell_angle_alpha 90.00
_cell_angle_beta 142.47(4)
_cell_angle_gamma 90.00
_cell_formula_units_Z 4
_cell_length_a 13.748(3)
_cell_length_b 12.1123(6)
_cell_length_c 18.900(4)
_cell_measurement_reflns_used 2636
_cell_measurement_temperature 293(2)
_cell_measurement_theta_max 27.1270
_cell_measurement_theta_min 2.4310
_cell_volume 1917.2(18)
_computing_cell_refinement 'CrysAlisPro 1.171.38.43i (Rigaku OD, 2015)'
_computing_data_collection 'CrysAlisPro 1.171.38.43i (Rigaku OD, 2015)'
_computing_data_reduction 'CrysAlisPro 1.171.38.43i (Rigaku OD, 2015)'
_computing_molecular_graphics
;
O. V. Dolomanov, L. J. Bourhis, R. J. Gildea, J. A. K. Howard and H. Puschmann,
OLEX2: a complete structure solution, refinement and analysis program.
J. Appl. Cryst. (2009). 42, 339-341.
;
_computing_publication_material
;
O. V. Dolomanov, L. J. Bourhis, R. J. Gildea, J. A. K. Howard and H. Puschmann,
OLEX2: a complete structure solution, refinement and analysis program.
J. Appl. Cryst. (2009). 42, 339-341.
;
_computing_structure_refinement
;
SHELXL, G.M. Sheldrick, Acta Cryst.
(2008). A64, 112-122
;
_computing_structure_solution
;
SHELXS, G.M. Sheldrick, Acta Cryst.
(2008). A64, 112-122
;
_diffrn_ambient_temperature 293(2)
_diffrn_detector 'CCD plate'
_diffrn_detector_area_resol_mean 7.9987
_diffrn_detector_type Eos
_diffrn_measured_fraction_theta_full 0.9864
_diffrn_measured_fraction_theta_max 0.8757
_diffrn_measurement_details
;
List of Runs (angles in degrees, time in seconds):

  # Type    Start    End  Width  t~exp~   \w     \q     \k     \f   Frames
--------------------------------------------------------------------------
  1  \w    -40.00  62.00   1.00   30.38    --   26.84 -57.00 -60.00  102
  2  \w     15.00  90.00   1.00   30.38    --   26.84  57.00  90.00   75
  3  \w     35.00  81.00   1.00   30.38    --   26.84 -99.00  90.00   46
;
_diffrn_measurement_device 'four-circle diffractometer'
_diffrn_measurement_device_type 'SuperNova, Dual, Cu at zero, Eos'
_diffrn_measurement_method '\w scans'
_diffrn_orient_matrix_type 'CrysAlisPro convention (1999,Acta A55,543-557)'
_diffrn_orient_matrix_UB_11 -0.0366314000
_diffrn_orient_matrix_UB_12 0.0124071000
_diffrn_orient_matrix_UB_13 0.0117897000
_diffrn_orient_matrix_UB_21 -0.0733593000
_diffrn_orient_matrix_UB_22 0.0099352000
_diffrn_orient_matrix_UB_23 -0.0599511000
_diffrn_orient_matrix_UB_31 -0.0210300000
_diffrn_orient_matrix_UB_32 -0.0563311000
_diffrn_orient_matrix_UB_33 -0.0080588000
_diffrn_radiation_monochromator mirror
_diffrn_radiation_probe x-ray
_diffrn_radiation_type 'Mo K\a'
_diffrn_radiation_wavelength 0.71073
_diffrn_reflns_av_R_equivalents 0.0220
_diffrn_reflns_av_unetI/netI 0.0385
_diffrn_reflns_limit_h_max 17
_diffrn_reflns_limit_h_min -18
_diffrn_reflns_limit_k_max 12
_diffrn_reflns_limit_k_min -15
_diffrn_reflns_limit_l_max 24
_diffrn_reflns_limit_l_min -15
_diffrn_reflns_number 6442
_diffrn_reflns_theta_full 28.20
_diffrn_reflns_theta_max 28.20
_diffrn_reflns_theta_min 2.25
_diffrn_source 'micro-focus sealed X-ray tube'
_diffrn_source_type 'SuperNova (Mo) X-ray Source'
_exptl_absorpt_coefficient_mu 0.216
_exptl_absorpt_correction_T_max 1.000
_exptl_absorpt_correction_T_min 0.385
_exptl_absorpt_correction_type gaussian
_exptl_absorpt_process_details
;
CrysAlisPro 1.171.38.43i (Rigaku Oxford Diffraction, 2015)
Numerical absorption correction based on gaussian integration over
            a multifaceted crystal model
Empirical absorption correction using spherical harmonics,
 implemented in SCALE3 ABSPACK scaling algorithm.
;
_exptl_crystal_density_diffrn 1.446
_exptl_crystal_density_method 'not measured'
_exptl_crystal_description monoclinic
_exptl_crystal_F_000 1390.000
_exptl_crystal_size_max 0.569
_exptl_crystal_size_mid 0.371
_exptl_crystal_size_min 0.103
_refine_diff_density_max 0.497
_refine_diff_density_min -0.438
_refine_diff_density_rms 0.054
_refine_ls_extinction_method none
_refine_ls_goodness_of_fit_ref 1.070
_refine_ls_hydrogen_treatment mixed
_refine_ls_matrix_type full
_refine_ls_number_parameters 264
_refine_ls_number_reflns 4133
_refine_ls_number_restraints 0
_refine_ls_restrained_S_all 1.070
_refine_ls_R_factor_all 0.0808
_refine_ls_R_factor_gt 0.0632
_refine_ls_shift/su_max 0.000
_refine_ls_shift/su_mean 0.000
_refine_ls_structure_factor_coef Fsqd
_refine_ls_weighting_details 'calc w=1/[\s^2^(Fo^2^)+(0.0540P)^2^+2.2297P] where P=(Fo^2^+2Fc^2^)/3'
_refine_ls_weighting_scheme calc
_refine_ls_wR_factor_gt 0.1568
_refine_ls_wR_factor_ref 0.1676
_reflns_number_gt 3199
_reflns_number_total 4133
_reflns_threshold_expression >2sigma(I)
_cod_data_source_file jo7b00317_si_001.cif
_cod_data_source_block P4
_cod_original_cell_volume 1917.2(6)
_cod_database_code 4032541
_chemical_oxdiff_formula 'C124 H108 N32 O10 S4 '
_reflns_odcompleteness_completeness 98.64
_reflns_odcompleteness_iscentric 1
_reflns_odcompleteness_theta 26.32
_oxdiff_exptl_absorpt_empirical_details
;
Empirical correction (ABSPACK) includes:
- Absorption correction using spherical harmonics
- Frame scaling
;
_oxdiff_exptl_absorpt_empirical_full_max 1.233
_oxdiff_exptl_absorpt_empirical_full_min 0.783

loop_
_space_group_symop_id
_space_group_symop_operation_xyz
1 'x, y, z'
2 '-x+1/2, y+1/2, -z+1/2'
3 '-x, -y, -z'
4 'x-1/2, -y-1/2, z-1/2'

loop_
_atom_site_label
_atom_site_type_symbol
_atom_site_fract_x
_atom_site_fract_y
_atom_site_fract_z
_atom_site_U_iso_or_equiv
_atom_site_adp_type
_atom_site_occupancy
_atom_site_symmetry_multiplicity
_atom_site_calc_flag
_atom_site_refinement_flags
S1 S 0.39408(9) 0.28405(6) 0.39346(7) 0.0446(2) Uani 1 1 d .
O1 O 0.4006(3) 0.24567(17) 0.31485(19) 0.0477(5) Uani 1 1 d .
O2 O 0.5108(3) 0.3675(2) 0.4704(2) 0.0567(6) Uani 1 1 d .
O3 O 0.4068(3) 0.1818(2) 0.4368(2) 0.0617(7) Uani 1 1 d .
N2 N 0.7123(5) 0.4408(3) 0.3172(4) 0.0719(9) Uani 1 1 d .
O7 O 0.7089(5) 0.4799(4) 0.2569(4) 0.1281(15) Uani 1 1 d .
O6 O 0.8348(4) 0.4204(3) 0.4190(4) 0.0997(11) Uani 1 1 d .
O4 O 0.7269(4) 0.1999(2) 0.4123(4) 0.1061(13) Uani 1 1 d .
C11 C -0.0852(3) 0.3258(2) 0.1395(2) 0.0377(6) Uani 1 1 d .
C16 C 0.0632(3) 0.2748(2) 0.2068(2) 0.0358(6) Uani 1 1 d .
N3 N -0.3746(3) 0.3141(2) -0.0126(2) 0.0547(7) Uani 1 1 d .
C15 C 0.0629(4) 0.1651(2) 0.1808(3) 0.0423(7) Uani 1 1 d .
H15 H 0.1584 0.1306 0.2242 0.051 Uiso 1 1 calc R
C7 C 0.2035(3) 0.3413(2) 0.2951(3) 0.0394(6) Uani 1 1 d .
N1 N 0.6955(4) 0.2834(3) 0.4254(3) 0.0640(8) Uani 1 1 d .
C1 C 0.4093(4) 0.3268(2) 0.2670(3) 0.0442(7) Uani 1 1 d .
C3 C 0.5597(4) 0.4172(3) 0.2642(3) 0.0532(8) Uani 1 1 d .
C2 C 0.5548(4) 0.3452(2) 0.3183(3) 0.0460(7) Uani 1 1 d .
C12 C -0.2296(4) 0.2630(3) 0.0512(3) 0.0442(7) Uani 1 1 d .
C8 C 0.1984(4) 0.4492(2) 0.3128(3) 0.0470(7) Uani 1 1 d .
H8 H 0.2923 0.4897 0.3710 0.056 Uiso 1 1 calc R
O5 O 0.7669(4) 0.3196(4) 0.5172(3) 0.1028(11) Uani 1 1 d .
C14 C -0.0778(4) 0.1105(2) 0.0922(3) 0.0478(7) Uani 1 1 d .
H14 H -0.0774 0.0398 0.0733 0.057 Uiso 1 1 calc R
C17 C -0.3930(5) 0.3277(4) 0.0537(4) 0.0834(13) Uani 1 1 d .
H17A H -0.4138 0.2572 0.0630 0.125 Uiso 1 1 calc R
H17B H -0.4806 0.3767 0.0127 0.125 Uiso 1 1 calc R
H17C H -0.2967 0.3581 0.1287 0.125 Uiso 1 1 calc R
C13 C -0.2224(4) 0.1575(3) 0.0288(3) 0.0493(8) Uani 1 1 d .
H13 H -0.3159 0.1167 -0.0297 0.059 Uiso 1 1 calc R
C4 C 0.4249(5) 0.4694(3) 0.1629(3) 0.0633(10) Uani 1 1 d .
H4 H 0.4299 0.5171 0.1274 0.076 Uiso 1 1 calc R
C10 C -0.0859(4) 0.4387(3) 0.1590(3) 0.0471(7) Uani 1 1 d .
H10 H -0.1828 0.4729 0.1130 0.057 Uiso 1 1 calc R
C9 C 0.0516(4) 0.4984(3) 0.2433(3) 0.0523(8) Uani 1 1 d .
H9 H 0.0476 0.5721 0.2545 0.063 Uiso 1 1 calc R
C6 C 0.2740(4) 0.3785(3) 0.1658(3) 0.0541(8) Uani 1 1 d .
H6 H 0.1768 0.3648 0.1319 0.065 Uiso 1 1 calc R
C5 C 0.2816(5) 0.4507(3) 0.1141(3) 0.0618(9) Uani 1 1 d .
H5 H 0.1898 0.4869 0.0460 0.074 Uiso 1 1 calc R
C18 C -0.5189(4) 0.2664(4) -0.1263(3) 0.0765(12) Uani 1 1 d .
H18A H -0.5089 0.2639 -0.1711 0.115 Uiso 1 1 calc R
H18B H -0.6094 0.3109 -0.1659 0.115 Uiso 1 1 calc R
H18C H -0.5335 0.1929 -0.1167 0.115 Uiso 1 1 calc R

loop_
_atom_site_aniso_label
_atom_site_aniso_U_11
_atom_site_aniso_U_22
_atom_site_aniso_U_33
_atom_site_aniso_U_23
_atom_site_aniso_U_13
_atom_site_aniso_U_12
S1 0.0454(4) 0.0430(4) 0.0488(4) 0.0016(3) 0.0382(4) -0.0034(3)
O1 0.0567(13) 0.0372(11) 0.0667(14) -0.0043(10) 0.0531(13) -0.0046(9)
O2 0.0511(13) 0.0623(15) 0.0555(14) -0.0138(11) 0.0420(12) -0.0150(11)
O3 0.0572(14) 0.0550(14) 0.0667(15) 0.0204(12) 0.0477(13) 0.0065(11)
N2 0.091(3) 0.066(2) 0.112(3) 0.001(2) 0.093(3) -0.0015(19)
O7 0.149(3) 0.154(4) 0.180(4) 0.036(3) 0.153(3) 0.013(3)
O6 0.077(2) 0.114(3) 0.121(3) -0.001(2) 0.082(2) -0.016(2)
O4 0.085(2) 0.0511(17) 0.158(3) 0.0032(19) 0.091(2) 0.0097(15)
C11 0.0488(16) 0.0372(15) 0.0438(15) 0.0007(12) 0.0406(14) -0.0009(12)
C16 0.0485(15) 0.0335(14) 0.0436(15) 0.0018(11) 0.0407(14) -0.0019(12)
N3 0.0478(15) 0.0666(18) 0.0564(16) -0.0036(14) 0.0429(14) -0.0029(13)
C15 0.0554(17) 0.0346(15) 0.0546(17) 0.0023(13) 0.0477(16) 0.0004(13)
C7 0.0488(16) 0.0353(15) 0.0468(16) 0.0013(12) 0.0409(15) -0.0032(12)
N1 0.0562(18) 0.058(2) 0.090(2) 0.0045(17) 0.061(2) 0.0002(15)
C1 0.0528(17) 0.0399(16) 0.0537(18) -0.0088(13) 0.0455(16) -0.0040(13)
C3 0.072(2) 0.0485(18) 0.075(2) -0.0049(17) 0.067(2) -0.0032(16)
C2 0.0553(18) 0.0373(16) 0.0623(19) -0.0063(14) 0.0506(17) -0.0018(13)
C12 0.0493(17) 0.0483(17) 0.0479(16) 0.0002(13) 0.0416(16) -0.0031(13)
C8 0.0571(18) 0.0368(16) 0.0499(17) -0.0048(13) 0.0431(17) -0.0086(13)
O5 0.072(2) 0.153(3) 0.073(2) 0.015(2) 0.0545(19) 0.023(2)
C14 0.065(2) 0.0325(15) 0.0595(19) -0.0055(14) 0.0526(18) -0.0067(14)
C17 0.075(3) 0.120(4) 0.090(3) -0.001(3) 0.073(3) 0.006(3)
C13 0.0568(19) 0.0439(18) 0.0552(19) -0.0100(14) 0.0463(17) -0.0149(14)
C4 0.098(3) 0.059(2) 0.076(2) 0.0014(19) 0.079(3) 0.002(2)
C10 0.0559(18) 0.0419(17) 0.0533(18) 0.0032(14) 0.0455(17) 0.0061(14)
C9 0.068(2) 0.0338(16) 0.060(2) -0.0018(14) 0.0518(19) 0.0013(15)
C6 0.0540(19) 0.066(2) 0.0509(19) -0.0076(16) 0.0436(18) -0.0017(16)
C5 0.072(2) 0.068(2) 0.056(2) 0.0045(17) 0.053(2) 0.0100(19)
C18 0.050(2) 0.091(3) 0.065(2) -0.009(2) 0.040(2) -0.007(2)

loop_
_atom_type_symbol
_atom_type_description
_atom_type_scat_dispersion_real
_atom_type_scat_dispersion_imag
_atom_type_scat_source
C C 0.0033 0.0016 'International Tables Vol C Tables 4.2.6.8 and 6.1.1.4'
H H 0.0000 0.0000 'International Tables Vol C Tables 4.2.6.8 and 6.1.1.4'
N N 0.0061 0.0033 'International Tables Vol C Tables 4.2.6.8 and 6.1.1.4'
O O 0.0106 0.0060 'International Tables Vol C Tables 4.2.6.8 and 6.1.1.4'
S S 0.1246 0.1234 'International Tables Vol C Tables 4.2.6.8 and 6.1.1.4'

loop_
_exptl_crystal_face_index_h
_exptl_crystal_face_index_k
_exptl_crystal_face_index_l
_exptl_crystal_face_perp_dist
-4 -17 4 0.1836
4 17 -4 0.1836
-8 0 -6 0.2025
9 8 3 0.1849
19 -1 -19 0.0534
-14 8 24 0.1581
-19 0 17 0.0441
-2 17 2 0.1702
17 2 -10 0.1370
8 0 -24 0.2231
-9 -6 23 0.3068
-19 2 22 0.0510
-17 -9 18 0.1159
19 -1 -24 0.0881
2 -17 -4 0.1830

loop_
_geom_angle_atom_site_label_1
_geom_angle_atom_site_label_2
_geom_angle_atom_site_label_3
_geom_angle
O1 S1 C7 105.24(13)
O2 S1 O1 107.63(13)
O2 S1 O3 120.66(16)
O2 S1 C7 109.25(15)
O3 S1 O1 102.00(14)
O3 S1 C7 110.73(14)
C1 O1 S1 118.93(18)
O7 N2 O6 123.3(4)
O7 N2 C3 118.0(4)
O6 N2 C3 118.7(3)
C16 C11 C12 119.3(3)
C10 C11 C16 118.9(3)
C10 C11 C12 121.7(3)
C11 C16 C7 116.6(3)
C15 C16 C11 119.1(3)
C15 C16 C7 124.3(3)
C12 N3 C17 113.6(3)
C12 N3 C18 115.7(3)
C18 N3 C17 110.3(3)
C14 C15 C16 119.7(3)
C16 C7 S1 120.8(2)
C8 C7 S1 116.3(2)
C8 C7 C16 122.7(3)
O4 N1 C2 116.0(4)
O4 N1 O5 125.9(4)
O5 N1 C2 118.1(3)
C2 C1 O1 118.4(3)
C6 C1 O1 120.4(3)
C6 C1 C2 120.9(3)
C2 C3 N2 119.9(3)
C4 C3 N2 118.8(3)
C4 C3 C2 121.2(3)
C1 C2 N1 118.2(3)
C1 C2 C3 118.3(3)
C3 C2 N1 123.5(3)
N3 C12 C11 118.4(3)
C13 C12 C11 118.7(3)
C13 C12 N3 122.8(3)
C7 C8 C9 119.7(3)
C15 C14 C13 121.9(3)
C12 C13 C14 121.2(3)
C3 C4 C5 119.5(3)
C9 C10 C11 121.8(3)
C10 C9 C8 120.2(3)
C1 C6 C5 120.0(3)
C6 C5 C4 120.1(4)

loop_
_geom_bond_atom_site_label_1
_geom_bond_atom_site_label_2
_geom_bond_distance
S1 O1 1.626(2)
S1 O2 1.418(2)
S1 O3 1.418(2)
S1 C7 1.754(3)
O1 C1 1.404(4)
N2 O7 1.201(4)
N2 O6 1.208(5)
N2 C3 1.467(5)
O4 N1 1.200(4)
C11 C16 1.430(4)
C11 C12 1.431(4)
C11 C10 1.418(4)
C16 C15 1.415(4)
C16 C7 1.431(4)
N3 C12 1.414(4)
N3 C17 1.472(4)
N3 C18 1.458(5)
C15 C14 1.359(4)
C7 C8 1.364(4)
N1 C2 1.480(5)
N1 O5 1.210(4)
C1 C2 1.383(4)
C1 C6 1.366(5)
C3 C2 1.385(4)
C3 C4 1.368(5)
C12 C13 1.375(4)
C8 C9 1.396(5)
C14 C13 1.390(5)
C4 C5 1.378(5)
C10 C9 1.363(5)
C6 C5 1.376(5)

loop_
_geom_hbond_atom_site_label_D
_geom_hbond_atom_site_label_H
_geom_hbond_atom_site_label_A
_geom_hbond_distance_DH
_geom_hbond_distance_HA
_geom_hbond_distance_DA
_geom_hbond_angle_DHA
_geom_hbond_site_symmetry_A
C6 H6 O3 0.93 2.45 3.178(5) 135.5 4_565

loop_
_exptl_oxdiff_crystal_face_indexfrac_h
_exptl_oxdiff_crystal_face_indexfrac_k
_exptl_oxdiff_crystal_face_indexfrac_l
_exptl_oxdiff_crystal_face_x
_exptl_oxdiff_crystal_face_y
_exptl_oxdiff_crystal_face_z
-4.0126 -16.9960 4.0172 -0.0165 -0.1153 1.0094
4.0126 16.9960 -4.0172 0.0165 0.1153 -1.0094
-7.9993 0.0194 -5.9868 0.2227 0.9459 0.2154
9.0050 7.9813 2.9808 -0.1957 -0.7600 -0.6630
18.9793 -1.0143 -18.9784 -0.9316 -0.2646 -0.1891
-13.9722 8.0006 23.9593 0.8936 -0.3319 -0.3499
-18.9814 0.0163 16.9828 0.8957 0.3745 0.2614
-1.9811 17.0006 1.9764 0.3068 0.1958 -0.9319
16.9881 1.9804 -9.9952 -0.7156 -0.6273 -0.3883
7.9831 0.0092 -23.9665 -0.5749 0.8513 0.0247
-8.9890 -6.0062 22.9761 0.5256 -0.7777 0.3422
-18.9767 2.0114 21.9724 0.9791 0.0948 0.1087
-16.9907 -8.9876 17.9916 0.7230 0.0785 0.7186
18.9766 -1.0095 -23.9706 -0.9903 0.0349 -0.1490
1.9800 -16.9987 -3.9732 -0.3303 -0.0759 0.9479
